data_7041031
loop_
_publ_author_name
'Canaj, Angelos B.'
'Siczek, Milosz'
'Otr\;eba, Marta'
'Lis, Tadeusz'
'Lorusso, Giulia'
'Evangelisti, Marco'
'Milios, Constantinos J.'

_publ_section_title
;
 Building 1D lanthanide chains and non-symmetrical [Ln2]
 &quot;triple-decker&quot; clusters using salen-type ligands: magnetic
 cooling and relaxation phenomena.
;
_journal_issue 46
_journal_name_full 'Dalton transactions (Cambridge, England : 2003)'
_journal_page_first 18591
_journal_page_last 18602
_journal_paper_doi 10.1039/c6dt02932a
_journal_volume 45
_journal_year 2016
_chemical_formula_moiety 'C85 H58 Dy2 N6 O7, 2(C H4 O)'
_chemical_formula_sum 'C87 H66 Dy2 N6 O9'
_chemical_formula_weight 1664.46
_chemical_name_systematic
; 
 ? 
;
_space_group_IT_number 2
_symmetry_cell_setting triclinic
_symmetry_space_group_name_Hall '-P 1'
_symmetry_space_group_name_H-M 'P -1'
_atom_sites_solution_hydrogens geom
_atom_sites_solution_primary direct
_atom_sites_solution_secondary difmap
_audit_creation_method SHELXL-97
_audit_update_record
;
2016-07-19 deposited with the CCDC.
2016-10-25 downloaded from the CCDC.
;
_cell_angle_alpha 82.66(3)
_cell_angle_beta 85.97(3)
_cell_angle_gamma 82.48(3)
_cell_formula_units_Z 2
_cell_length_a 10.328(4)
_cell_length_b 17.582(5)
_cell_length_c 18.751(6)
_cell_measurement_reflns_used 11082
_cell_measurement_temperature 100(2)
_cell_measurement_theta_max 29
_cell_measurement_theta_min 3
_cell_volume 3343(2)
_computing_cell_refinement 'CrysAlis CCD, Oxford Diffraction Ltd.'
_computing_data_collection 'CrysAlis RED, Oxford Diffraction Ltd.'
_computing_data_reduction 'CrysAlis RED, Oxford Diffraction Ltd.'
_computing_structure_refinement 'SHELXL-97 (Sheldrick, 1997)'
_computing_structure_solution 'SHELXS-97 (Sheldrick, 1990)'
_diffrn_ambient_temperature 100(2)
_diffrn_measured_fraction_theta_full 0.964
_diffrn_measured_fraction_theta_max 0.870
_diffrn_measurement_device_type KM4CCD
_diffrn_measurement_method '\w scans'
_diffrn_radiation_monochromator graphite
_diffrn_radiation_source 'fine-focus sealed tube'
_diffrn_radiation_type MoK\a
_diffrn_radiation_wavelength 0.71073
_diffrn_reflns_av_R_equivalents 0.0478
_diffrn_reflns_av_sigmaI/netI 0.0938
_diffrn_reflns_limit_h_max 13
_diffrn_reflns_limit_h_min -13
_diffrn_reflns_limit_k_max 23
_diffrn_reflns_limit_k_min -21
_diffrn_reflns_limit_l_max 24
_diffrn_reflns_limit_l_min -24
_diffrn_reflns_number 27996
_diffrn_reflns_theta_full 25.50
_diffrn_reflns_theta_max 28.82
_diffrn_reflns_theta_min 2.88
_exptl_absorpt_coefficient_mu 2.288
_exptl_absorpt_correction_T_max 0.8749
_exptl_absorpt_correction_T_min 0.6097
_exptl_absorpt_correction_type analytical
_exptl_absorpt_process_details
;
CrysAlisPro, Agilent Technologies,
Version 1.171.36.21 (release 14-08-2012 CrysAlis171 .NET)
(compiled Sep 14 2012,17:21:16)
Analytical numeric absorption correction using a multifaceted crystal
            model based on expressions derived by R.C. Clark & J.S. Reid.
(Clark, R. C. & Reid, J. S. (1995). Acta Cryst. A51, 887-897)
;
_exptl_crystal_colour orange
_exptl_crystal_density_diffrn 1.654
_exptl_crystal_density_method 'not measured'
_exptl_crystal_description needle
_exptl_crystal_F_000 1668
_exptl_crystal_size_max 0.24
_exptl_crystal_size_mid 0.11
_exptl_crystal_size_min 0.06
_refine_diff_density_max 0.95
_refine_diff_density_min -0.74
_refine_diff_density_rms 0.151
_refine_ls_extinction_method none
_refine_ls_goodness_of_fit_ref 1.011
_refine_ls_hydrogen_treatment constr
_refine_ls_matrix_type full
_refine_ls_number_parameters 937
_refine_ls_number_reflns 15179
_refine_ls_number_restraints 0
_refine_ls_restrained_S_all 1.011
_refine_ls_R_factor_all 0.0765
_refine_ls_R_factor_gt 0.0430
_refine_ls_shift/su_max 0.019
_refine_ls_shift/su_mean 0.001
_refine_ls_structure_factor_coef Fsqd
_refine_ls_weighting_details 'calc w=1/[\s^2^(Fo^2^)+(0.0220P)^2^] where P=(Fo^2^+2Fc^2^)/3'
_refine_ls_weighting_scheme calc
_refine_ls_wR_factor_gt 0.0706
_refine_ls_wR_factor_ref 0.0746
_reflns_number_gt 9965
_reflns_number_total 15179
_reflns_threshold_expression >2sigma(I)
_cod_data_source_file c6dt02932a2.cif
_cod_data_source_block at1442a
_cod_depositor_comments 'Adding full bibliography for 7041030--7041035.cif.'
_cod_database_code 7041031

loop_
_symmetry_equiv_pos_as_xyz
'x, y, z'
'-x, -y, -z'

loop_
_atom_site_label
_atom_site_type_symbol
_atom_site_fract_x
_atom_site_fract_y
_atom_site_fract_z
_atom_site_U_iso_or_equiv
_atom_site_adp_type
_atom_site_occupancy
_atom_site_symmetry_multiplicity
_atom_site_calc_flag
_atom_site_refinement_flags
Dy1 Dy 0.25773(2) 0.777618(12) 0.262878(12) 0.01439(6) Uani 1 1 d .
Dy2 Dy 0.60544(2) 0.786896(13) 0.173052(12) 0.01540(7) Uani 1 1 d .
C1A C 0.7588(4) 0.9390(3) 0.2483(2) 0.0164(11) Uani 1 1 d .
C2A C 0.7554(4) 0.9398(3) 0.1734(3) 0.0172(11) Uani 1 1 d .
O2A O 0.7273(3) 0.88149(18) 0.14417(16) 0.0202(8) Uani 1 1 d .
C3A C 0.7859(5) 1.0083(3) 0.1283(3) 0.0211(12) Uani 1 1 d .
H3A H 0.7932 1.0078 0.0776 0.025 Uiso 1 1 calc R
C4A C 0.8043(5) 1.0722(3) 0.1551(3) 0.0229(12) Uani 1 1 d .
H4A H 0.8234 1.1164 0.1233 0.027 Uiso 1 1 calc R
C5A C 0.8081(5) 1.1453(3) 0.2590(3) 0.0251(12) Uani 1 1 d .
H5A H 0.8205 1.1904 0.2267 0.030 Uiso 1 1 calc R
C6A C 0.8023(5) 1.1489(3) 0.3313(3) 0.0292(13) Uani 1 1 d .
H6A H 0.8145 1.1952 0.3497 0.035 Uiso 1 1 calc R
C7A C 0.7783(5) 1.0831(3) 0.3781(3) 0.0252(12) Uani 1 1 d .
H7A H 0.7711 1.0858 0.4285 0.030 Uiso 1 1 calc R
C8A C 0.7649(4) 1.0148(3) 0.3530(3) 0.0200(11) Uani 1 1 d .
H8A H 0.7489 0.9712 0.3864 0.024 Uiso 1 1 calc R
C9A C 0.7744(4) 1.0081(3) 0.2785(3) 0.0166(11) Uani 1 1 d .
C10A C 0.7958(4) 1.0757(3) 0.2310(3) 0.0181(11) Uani 1 1 d .
C11A C 0.7514(4) 0.8683(3) 0.2962(3) 0.0183(11) Uani 1 1 d .
H11A H 0.7816 0.8673 0.3431 0.022 Uiso 1 1 calc R
N1B N 0.7084(3) 0.8060(2) 0.28245(19) 0.0127(8) Uani 1 1 d .
C1B C 0.7095(4) 0.7417(3) 0.3368(2) 0.0142(10) Uani 1 1 d .
C2B C 0.7017(4) 0.7476(3) 0.4103(3) 0.0180(11) Uani 1 1 d .
H2B H 0.6964 0.7971 0.4263 0.022 Uiso 1 1 calc R
C3B C 0.7014(4) 0.6828(3) 0.4603(3) 0.0181(11) Uani 1 1 d .
H3B H 0.6985 0.6875 0.5104 0.022 Uiso 1 1 calc R
C4B C 0.7054(5) 0.6108(3) 0.4369(3) 0.0216(12) Uani 1 1 d .
H4B H 0.7044 0.5661 0.4712 0.026 Uiso 1 1 calc R
C5B C 0.7108(4) 0.6037(3) 0.3653(3) 0.0186(12) Uani 1 1 d .
H5B H 0.7132 0.5540 0.3500 0.022 Uiso 1 1 calc R
C6B C 0.7128(4) 0.6689(3) 0.3137(2) 0.0165(11) Uani 1 1 d .
N6B N 0.7106(4) 0.6669(2) 0.2377(2) 0.0158(9) Uani 1 1 d .
C11C C 0.7589(4) 0.6033(3) 0.2123(3) 0.0192(11) Uani 1 1 d .
H11C H 0.7964 0.5632 0.2463 0.023 Uiso 1 1 calc R
C1C C 0.7629(4) 0.5859(3) 0.1391(3) 0.0151(11) Uani 1 1 d .
C2C C 0.7417(4) 0.6463(3) 0.0816(3) 0.0185(11) Uani 1 1 d .
O2C O 0.7030(3) 0.71796(18) 0.09082(16) 0.0202(8) Uani 1 1 d .
C3C C 0.7668(5) 0.6269(3) 0.0100(3) 0.0282(13) Uani 1 1 d .
H3C H 0.7552 0.6666 -0.0292 0.034 Uiso 1 1 calc R
C4C C 0.8064(5) 0.5542(3) -0.0033(3) 0.0308(14) Uani 1 1 d .
H4C H 0.8262 0.5443 -0.0518 0.037 Uiso 1 1 calc R
C5C C 0.8565(5) 0.4145(3) 0.0379(3) 0.0368(15) Uani 1 1 d .
H5C H 0.8766 0.4047 -0.0105 0.044 Uiso 1 1 calc R
C6C C 0.8637(6) 0.3552(3) 0.0907(3) 0.0362(15) Uani 1 1 d .
H6C H 0.8905 0.3040 0.0796 0.043 Uiso 1 1 calc R
C7C C 0.8316(6) 0.3687(3) 0.1620(3) 0.0396(15) Uani 1 1 d .
H7C H 0.8335 0.3266 0.1992 0.048 Uiso 1 1 calc R
C8C C 0.7971(5) 0.4431(3) 0.1784(3) 0.0298(13) Uani 1 1 d .
H8C H 0.7745 0.4514 0.2270 0.036 Uiso 1 1 calc R
C9C C 0.7946(5) 0.5072(3) 0.1247(3) 0.0225(12) Uani 1 1 d .
C10C C 0.8200(5) 0.4906(3) 0.0529(3) 0.0276(12) Uani 1 1 d .
C1D C 0.4114(4) 0.9289(3) 0.3336(3) 0.0158(11) Uani 1 1 d .
C2D C 0.4295(4) 0.9204(3) 0.2602(3) 0.0149(11) Uani 1 1 d .
O2D O 0.4302(3) 0.85256(17) 0.23584(16) 0.0142(7) Uani 1 1 d .
C3D C 0.4527(4) 0.9856(3) 0.2089(3) 0.0151(11) Uani 1 1 d .
H3D H 0.4648 0.9797 0.1591 0.018 Uiso 1 1 calc R
C4D C 0.4576(5) 1.0557(3) 0.2311(3) 0.0209(12) Uani 1 1 d .
H4D H 0.4745 1.0980 0.1964 0.025 Uiso 1 1 calc R
C5D C 0.4392(5) 1.1415(3) 0.3265(3) 0.0231(12) Uani 1 1 d .
H5D H 0.4571 1.1833 0.2914 0.028 Uiso 1 1 calc R
C6D C 0.4154(5) 1.1540(3) 0.3964(3) 0.0247(12) Uani 1 1 d .
H6D H 0.4174 1.2039 0.4104 0.030 Uiso 1 1 calc R
C7D C 0.3874(5) 1.0915(3) 0.4483(3) 0.0274(13) Uani 1 1 d .
H7D H 0.3698 1.0997 0.4973 0.033 Uiso 1 1 calc R
C8D C 0.3853(5) 1.0195(3) 0.4286(3) 0.0220(11) Uani 1 1 d .
H8D H 0.3649 0.9786 0.4641 0.026 Uiso 1 1 calc R
C9D C 0.4128(5) 1.0047(3) 0.3563(3) 0.0164(11) Uani 1 1 d .
C10D C 0.4379(5) 1.0674(3) 0.3049(3) 0.0178(11) Uani 1 1 d .
C11D C 0.4029(4) 0.8620(3) 0.3869(2) 0.0159(11) Uani 1 1 d .
H11D H 0.4322 0.8646 0.4333 0.019 Uiso 1 1 calc R
N1E N 0.3586(4) 0.7992(2) 0.3762(2) 0.0155(9) Uani 1 1 d .
C1E C 0.3618(4) 0.7373(3) 0.4334(3) 0.0159(10) Uani 1 1 d .
C2E C 0.3574(5) 0.7450(3) 0.5062(2) 0.0184(11) Uani 1 1 d .
H2E H 0.3524 0.7951 0.5210 0.022 Uiso 1 1 calc R
C3E C 0.3602(5) 0.6815(3) 0.5574(3) 0.0226(12) Uani 1 1 d .
H3E H 0.3590 0.6879 0.6070 0.027 Uiso 1 1 calc R
C4E C 0.3649(5) 0.6082(3) 0.5369(3) 0.0237(12) Uani 1 1 d .
H4E H 0.3673 0.5643 0.5723 0.028 Uiso 1 1 calc R
C5E C 0.3659(5) 0.5995(3) 0.4647(3) 0.0208(12) Uani 1 1 d .
H5E H 0.3658 0.5495 0.4506 0.025 Uiso 1 1 calc R
C6E C 0.3671(4) 0.6632(3) 0.4126(3) 0.0173(11) Uani 1 1 d .
N6E N 0.3674(4) 0.6584(2) 0.3368(2) 0.0147(9) Uani 1 1 d .
C11F C 0.4194(4) 0.5951(3) 0.3129(3) 0.0175(11) Uani 1 1 d .
H11F H 0.4560 0.5546 0.3468 0.021 Uiso 1 1 calc R
C1F C 0.4259(5) 0.5813(3) 0.2385(3) 0.0167(11) Uani 1 1 d .
C2F C 0.4303(4) 0.6404(3) 0.1824(3) 0.0147(11) Uani 1 1 d .
O2F O 0.4290(3) 0.71457(17) 0.19329(16) 0.0150(7) Uani 1 1 d .
C3F C 0.4391(4) 0.6227(3) 0.1102(3) 0.0178(11) Uani 1 1 d .
H3F H 0.4407 0.6635 0.0717 0.021 Uiso 1 1 calc R
C4F C 0.4452(5) 0.5488(3) 0.0950(3) 0.0205(12) Uani 1 1 d .
H4F H 0.4503 0.5387 0.0463 0.025 Uiso 1 1 calc R
C5F C 0.4474(5) 0.4097(3) 0.1344(3) 0.0234(12) Uani 1 1 d .
H5F H 0.4543 0.3997 0.0856 0.028 Uiso 1 1 calc R
C6F C 0.4404(5) 0.3495(3) 0.1890(3) 0.0302(13) Uiso 1 1 d .
H6F H 0.4430 0.2981 0.1779 0.036 Uiso 1 1 calc R
C7F C 0.4295(6) 0.3646(3) 0.2602(3) 0.0330(14) Uani 1 1 d .
H7F H 0.4250 0.3230 0.2976 0.040 Uiso 1 1 calc R
C8F C 0.4253(5) 0.4385(3) 0.2777(3) 0.0278(13) Uani 1 1 d .
H8F H 0.4165 0.4472 0.3268 0.033 Uiso 1 1 calc R
C9F C 0.4441(5) 0.4865(3) 0.1511(3) 0.0198(12) Uani 1 1 d .
C10F C 0.4338(4) 0.5023(3) 0.2232(3) 0.0178(11) Uani 1 1 d .
C1G C 0.1338(4) 0.9841(3) 0.2157(2) 0.0164(10) Uani 1 1 d .
C2G C 0.1618(5) 0.9354(3) 0.1613(3) 0.0193(11) Uani 1 1 d .
O2G O 0.1757(3) 0.86111(18) 0.17225(16) 0.0196(8) Uani 1 1 d .
C3G C 0.1670(5) 0.9724(3) 0.0872(3) 0.0228(12) Uani 1 1 d .
H3G H 0.1759 0.9414 0.0488 0.027 Uiso 1 1 calc R
C4G C 0.1594(5) 1.0501(3) 0.0721(3) 0.0237(12) Uani 1 1 d .
H4G H 0.1611 1.0723 0.0232 0.028 Uiso 1 1 calc R
C5G C 0.1529(5) 1.1801(3) 0.1106(3) 0.0298(13) Uani 1 1 d .
H5G H 0.1594 1.2021 0.0617 0.036 Uiso 1 1 calc R
C6G C 0.1476(5) 1.2263(3) 0.1642(3) 0.0293(13) Uani 1 1 d .
H6G H 0.1514 1.2802 0.1525 0.035 Uiso 1 1 calc R
C7G C 0.1368(5) 1.1944(3) 0.2360(3) 0.0251(12) Uani 1 1 d .
H7G H 0.1331 1.2266 0.2733 0.030 Uiso 1 1 calc R
C8G C 0.1313(5) 1.1168(3) 0.2529(3) 0.0217(11) Uani 1 1 d .
H8G H 0.1249 1.0959 0.3021 0.026 Uiso 1 1 calc R
C9G C 0.1349(4) 1.0670(3) 0.1993(3) 0.0176(11) Uani 1 1 d .
C10G C 0.1487(5) 1.0999(3) 0.1273(3) 0.0215(12) Uani 1 1 d .
C11G C 0.0944(4) 0.9541(3) 0.2871(3) 0.0159(11) Uani 1 1 d .
H11G H 0.0501 0.9900 0.3171 0.019 Uiso 1 1 calc R
N1H N 0.1140(3) 0.8812(2) 0.31507(19) 0.0127(8) Uani 1 1 d .
C1H C 0.0604(4) 0.8602(3) 0.3858(2) 0.0145(10) Uani 1 1 d .
C2H C 0.0269(5) 0.9111(3) 0.4367(3) 0.0235(12) Uani 1 1 d .
H2H H 0.0403 0.9638 0.4249 0.028 Uiso 1 1 calc R
C3H C -0.0256(5) 0.8865(3) 0.5044(3) 0.0267(12) Uani 1 1 d .
H3H H -0.0493 0.9222 0.5386 0.032 Uiso 1 1 calc R
C4H C -0.0433(5) 0.8101(3) 0.5219(3) 0.0233(12) Uani 1 1 d .
H4H H -0.0809 0.7934 0.5680 0.028 Uiso 1 1 calc R
C5H C -0.0077(4) 0.7582(3) 0.4741(2) 0.0191(11) Uani 1 1 d .
H5H H -0.0184 0.7053 0.4875 0.023 Uiso 1 1 calc R
C6H C 0.0446(4) 0.7824(3) 0.4052(2) 0.0139(10) Uani 1 1 d .
N6H N 0.0866(3) 0.7312(2) 0.35223(19) 0.0134(8) Uani 1 1 d .
C11I C 0.0389(4) 0.6661(3) 0.3558(2) 0.0152(10) Uani 1 1 d .
H11I H -0.0234 0.6560 0.3945 0.018 Uiso 1 1 calc R
C1I C 0.0687(5) 0.6080(3) 0.3088(3) 0.0172(11) Uani 1 1 d .
C2I C 0.1164(4) 0.6274(3) 0.2376(3) 0.0172(11) Uani 1 1 d .
O2I O 0.1514(3) 0.69535(17) 0.21296(16) 0.0171(7) Uani 1 1 d .
C3I C 0.1233(5) 0.5717(3) 0.1874(3) 0.0219(12) Uani 1 1 d .
H3I H 0.1487 0.5861 0.1384 0.026 Uiso 1 1 calc R
C4I C 0.0948(5) 0.4997(3) 0.2084(3) 0.0240(12) Uani 1 1 d .
H4I H 0.1032 0.4637 0.1742 0.029 Uiso 1 1 calc R
C5I C 0.0212(5) 0.4006(3) 0.3015(3) 0.0277(12) Uani 1 1 d .
H5I H 0.0344 0.3641 0.2676 0.033 Uiso 1 1 calc R
C6I C -0.0276(6) 0.3781(3) 0.3695(3) 0.0309(14) Uani 1 1 d .
H6I H -0.0515 0.3275 0.3823 0.037 Uiso 1 1 calc R
C7I C -0.0415(5) 0.4313(3) 0.4200(3) 0.0266(12) Uani 1 1 d .
H7I H -0.0757 0.4167 0.4674 0.032 Uiso 1 1 calc R
C8I C -0.0065(5) 0.5043(3) 0.4021(3) 0.0214(11) Uani 1 1 d .
H8I H -0.0122 0.5381 0.4382 0.026 Uiso 1 1 calc R
C9I C 0.0381(4) 0.5305(3) 0.3306(2) 0.0175(10) Uani 1 1 d .
C10I C 0.0526(5) 0.4762(3) 0.2800(3) 0.0196(12) Uani 1 1 d .
O1M O 0.4887(3) 0.85453(19) 0.07299(16) 0.0251(8) Uani 1 1 d .
H1M H 0.4312 0.8284 0.0633 0.038 Uiso 1 1 d R
C1M C 0.5500(6) 0.8952(4) 0.0115(3) 0.0479(18) Uani 1 1 d .
H1M1 H 0.5934 0.9363 0.0268 0.072 Uiso 1 1 calc R
H1M2 H 0.4837 0.9179 -0.0225 0.072 Uiso 1 1 calc R
H1M3 H 0.6149 0.8592 -0.0119 0.072 Uiso 1 1 calc R
O2M O 0.1317(3) 0.7342(2) 0.06921(18) 0.0294(9) Uani 1 1 d .
H2M H 0.1428 0.7160 0.1123 0.044 Uiso 1 1 calc R
C2M C 0.0088(6) 0.7836(4) 0.0648(3) 0.0520(19) Uani 1 1 d .
H2M1 H -0.0101 0.8079 0.1093 0.078 Uiso 1 1 calc R
H2M2 H -0.0612 0.7528 0.0585 0.078 Uiso 1 1 calc R
H2M3 H 0.0141 0.8238 0.0237 0.078 Uiso 1 1 calc R
O3M O 0.3165(4) 0.8064(2) -0.0014(2) 0.0328(9) Uani 1 1 d .
H3M H 0.2611 0.7805 0.0218 0.049 Uiso 1 1 calc R
C3M C 0.3846(6) 0.7632(3) -0.0551(3) 0.0381(15) Uani 1 1 d .
H3M1 H 0.3478 0.7144 -0.0544 0.057 Uiso 1 1 calc R
H3M2 H 0.4775 0.7522 -0.0450 0.057 Uiso 1 1 calc R
H3M3 H 0.3753 0.7932 -0.1026 0.057 Uiso 1 1 calc R

loop_
_atom_site_aniso_label
_atom_site_aniso_U_11
_atom_site_aniso_U_22
_atom_site_aniso_U_33
_atom_site_aniso_U_23
_atom_site_aniso_U_13
_atom_site_aniso_U_12
Dy1 0.01590(13) 0.01095(13) 0.01633(13) -0.00235(10) -0.00028(10) -0.00136(10)
Dy2 0.01743(14) 0.01282(13) 0.01588(14) -0.00228(11) 0.00041(10) -0.00178(10)
C1A 0.018(3) 0.016(3) 0.015(3) 0.000(2) -0.001(2) 0.000(2)
C2A 0.013(2) 0.016(3) 0.024(3) -0.008(2) -0.001(2) 0.000(2)
O2A 0.028(2) 0.0176(18) 0.0163(18) -0.0047(15) 0.0021(14) -0.0070(15)
C3A 0.022(3) 0.023(3) 0.017(3) 0.000(2) 0.001(2) 0.000(2)
C4A 0.023(3) 0.016(3) 0.028(3) 0.002(2) -0.001(2) -0.002(2)
C5A 0.022(3) 0.016(3) 0.038(3) -0.004(2) -0.004(2) -0.002(2)
C6A 0.035(3) 0.016(3) 0.040(4) -0.014(3) 0.002(3) -0.007(2)
C7A 0.023(3) 0.022(3) 0.032(3) -0.014(2) 0.001(2) -0.002(2)
C8A 0.021(3) 0.012(2) 0.026(3) -0.002(2) -0.002(2) 0.002(2)
C9A 0.014(2) 0.011(3) 0.025(3) -0.004(2) -0.003(2) -0.001(2)
C10A 0.013(2) 0.015(3) 0.025(3) -0.001(2) 0.001(2) 0.000(2)
C11A 0.016(3) 0.022(3) 0.018(3) -0.006(2) 0.000(2) -0.004(2)
N1B 0.011(2) 0.014(2) 0.013(2) -0.0037(17) -0.0003(16) -0.0004(16)
C1B 0.008(2) 0.020(3) 0.015(3) -0.003(2) -0.0024(19) -0.0015(19)
C2B 0.020(3) 0.014(3) 0.021(3) -0.006(2) -0.002(2) 0.002(2)
C3B 0.023(3) 0.019(3) 0.012(2) 0.002(2) -0.003(2) -0.003(2)
C4B 0.028(3) 0.017(3) 0.019(3) 0.006(2) -0.004(2) -0.006(2)
C5B 0.017(3) 0.014(3) 0.025(3) -0.003(2) -0.002(2) -0.003(2)
C6B 0.019(3) 0.012(2) 0.018(3) -0.003(2) -0.002(2) 0.000(2)
N6B 0.017(2) 0.014(2) 0.018(2) -0.0069(18) 0.0000(17) -0.0037(17)
C11C 0.015(3) 0.012(3) 0.030(3) 0.001(2) -0.003(2) -0.003(2)
C1C 0.013(2) 0.016(3) 0.018(3) -0.009(2) -0.001(2) -0.001(2)
C2C 0.015(3) 0.015(3) 0.025(3) -0.005(2) 0.004(2) -0.001(2)
O2C 0.0267(19) 0.0182(18) 0.0166(18) -0.0045(15) 0.0035(14) -0.0063(15)
C3C 0.034(3) 0.030(3) 0.020(3) -0.005(3) 0.001(2) -0.003(3)
C4C 0.045(4) 0.028(3) 0.022(3) -0.012(3) 0.004(3) -0.004(3)
C5C 0.038(3) 0.043(4) 0.031(3) -0.021(3) -0.008(3) 0.008(3)
C6C 0.044(4) 0.019(3) 0.049(4) -0.019(3) -0.017(3) 0.005(3)
C7C 0.045(4) 0.020(3) 0.053(4) -0.004(3) -0.017(3) 0.006(3)
C8C 0.039(3) 0.019(3) 0.033(3) -0.009(3) -0.016(3) 0.005(2)
C9C 0.019(3) 0.019(3) 0.032(3) -0.011(2) -0.005(2) 0.000(2)
C10C 0.024(3) 0.027(3) 0.033(3) -0.017(3) -0.003(2) 0.005(2)
C1D 0.015(3) 0.014(3) 0.020(3) -0.006(2) 0.001(2) -0.003(2)
C2D 0.015(3) 0.014(3) 0.015(3) -0.002(2) 0.001(2) -0.001(2)
O2D 0.0163(18) 0.0110(17) 0.0173(18) -0.0050(14) -0.0001(14) -0.0070(14)
C3D 0.018(3) 0.015(3) 0.012(2) -0.002(2) 0.0060(19) -0.003(2)
C4D 0.020(3) 0.017(3) 0.024(3) 0.002(2) 0.002(2) -0.005(2)
C5D 0.024(3) 0.017(3) 0.029(3) -0.003(2) -0.001(2) -0.003(2)
C6D 0.032(3) 0.007(2) 0.037(3) -0.009(2) -0.005(2) 0.000(2)
C7D 0.026(3) 0.027(3) 0.030(3) -0.012(3) 0.002(2) 0.002(2)
C8D 0.028(3) 0.015(3) 0.024(3) -0.005(2) 0.000(2) -0.004(2)
C9D 0.017(3) 0.009(2) 0.023(3) -0.006(2) -0.002(2) 0.001(2)
C10D 0.020(3) 0.010(2) 0.023(3) -0.003(2) -0.002(2) 0.000(2)
C11D 0.017(3) 0.020(3) 0.011(2) -0.006(2) 0.001(2) 0.003(2)
N1E 0.016(2) 0.010(2) 0.019(2) -0.0013(18) 0.0016(17) 0.0008(17)
C1E 0.012(2) 0.014(2) 0.021(3) -0.001(2) 0.000(2) 0.0006(19)
C2E 0.027(3) 0.015(3) 0.015(3) -0.006(2) -0.003(2) -0.003(2)
C3E 0.031(3) 0.023(3) 0.013(3) -0.003(2) -0.001(2) -0.001(2)
C4E 0.027(3) 0.021(3) 0.021(3) 0.003(2) 0.007(2) -0.004(2)
C5E 0.028(3) 0.010(2) 0.024(3) 0.004(2) 0.001(2) -0.009(2)
C6E 0.017(3) 0.016(3) 0.022(3) -0.007(2) -0.003(2) -0.005(2)
N6E 0.017(2) 0.010(2) 0.016(2) -0.0026(17) 0.0050(16) -0.0034(17)
C11F 0.017(3) 0.013(3) 0.022(3) -0.002(2) -0.001(2) -0.002(2)
C1F 0.020(3) 0.011(3) 0.019(3) -0.002(2) -0.004(2) 0.001(2)
C2F 0.015(3) 0.010(2) 0.020(3) -0.010(2) 0.000(2) 0.002(2)
O2F 0.0163(18) 0.0137(17) 0.0165(18) -0.0056(15) 0.0020(14) -0.0050(14)
C3F 0.019(3) 0.019(3) 0.018(3) -0.005(2) 0.000(2) -0.005(2)
C4F 0.021(3) 0.021(3) 0.021(3) -0.008(2) 0.004(2) -0.004(2)
C5F 0.032(3) 0.018(3) 0.021(3) -0.009(2) -0.002(2) -0.002(2)
C7F 0.057(4) 0.014(3) 0.026(3) 0.000(2) -0.004(3) 0.001(3)
C8F 0.047(4) 0.016(3) 0.020(3) -0.004(2) -0.003(2) 0.001(3)
C9F 0.018(3) 0.016(3) 0.028(3) -0.009(2) -0.001(2) -0.005(2)
C10F 0.015(3) 0.012(3) 0.027(3) -0.009(2) -0.001(2) -0.001(2)
C1G 0.014(2) 0.014(2) 0.019(3) 0.001(2) -0.0056(19) 0.0070(19)
C2G 0.021(3) 0.013(3) 0.022(3) 0.001(2) -0.005(2) 0.001(2)
O2G 0.0257(19) 0.0140(18) 0.0188(18) -0.0024(15) -0.0015(15) -0.0007(15)
C3G 0.025(3) 0.021(3) 0.023(3) -0.010(2) -0.001(2) -0.002(2)
C4G 0.036(3) 0.016(3) 0.018(3) 0.005(2) -0.005(2) 0.000(2)
C5G 0.041(3) 0.022(3) 0.023(3) 0.003(2) -0.003(2) 0.002(3)
C6G 0.029(3) 0.013(3) 0.044(4) 0.003(3) -0.005(3) 0.000(2)
C7G 0.027(3) 0.017(3) 0.032(3) -0.006(2) 0.000(2) -0.002(2)
C8G 0.025(3) 0.017(3) 0.021(3) -0.002(2) -0.003(2) 0.004(2)
C9G 0.016(2) 0.011(2) 0.025(3) 0.001(2) -0.005(2) 0.0018(19)
C10G 0.026(3) 0.014(3) 0.022(3) 0.000(2) -0.002(2) 0.001(2)
C11G 0.015(3) 0.009(2) 0.023(3) -0.004(2) -0.002(2) 0.005(2)
N1H 0.0123(19) 0.0100(19) 0.016(2) -0.0058(17) -0.0006(16) 0.0010(15)
C1H 0.014(2) 0.012(2) 0.017(2) 0.001(2) 0.0002(19) -0.0017(19)
C2H 0.037(3) 0.011(3) 0.024(3) -0.005(2) -0.001(2) -0.003(2)
C3H 0.040(3) 0.020(3) 0.021(3) -0.014(2) 0.002(2) 0.000(2)
C4H 0.033(3) 0.023(3) 0.016(3) -0.013(2) 0.003(2) -0.003(2)
C5H 0.024(3) 0.012(2) 0.021(3) -0.004(2) 0.004(2) -0.001(2)
C6H 0.014(2) 0.013(2) 0.015(2) -0.002(2) -0.0009(18) 0.0003(19)
N6H 0.018(2) 0.0086(19) 0.013(2) -0.0042(16) 0.0011(16) 0.0015(16)
C11I 0.016(2) 0.009(2) 0.020(3) 0.002(2) -0.0001(19) -0.0041(19)
C1I 0.022(3) 0.011(2) 0.021(3) -0.005(2) -0.005(2) -0.005(2)
C2I 0.014(2) 0.018(3) 0.021(3) -0.006(2) -0.002(2) -0.003(2)
O2I 0.0173(17) 0.0147(17) 0.0209(18) -0.0044(14) 0.0004(14) -0.0064(14)
C3I 0.022(3) 0.028(3) 0.017(3) -0.007(2) 0.003(2) -0.003(2)
C4I 0.025(3) 0.025(3) 0.027(3) -0.018(3) -0.002(2) -0.004(2)
C5I 0.038(3) 0.018(3) 0.030(3) -0.013(2) -0.003(2) -0.003(2)
C6I 0.048(4) 0.018(3) 0.027(3) -0.001(3) -0.010(3) -0.003(3)
C7I 0.034(3) 0.017(3) 0.028(3) 0.000(2) 0.000(2) -0.005(2)
C8I 0.029(3) 0.017(3) 0.019(3) -0.004(2) -0.005(2) -0.001(2)
C9I 0.020(3) 0.014(3) 0.018(3) -0.004(2) -0.004(2) 0.002(2)
C10I 0.023(3) 0.016(3) 0.022(3) -0.007(2) -0.004(2) -0.005(2)
O1M 0.028(2) 0.029(2) 0.0173(18) 0.0062(16) -0.0062(15) -0.0047(16)
C1M 0.040(4) 0.063(5) 0.038(4) 0.017(3) -0.005(3) -0.018(3)
O2M 0.039(2) 0.029(2) 0.0214(19) -0.0055(17) -0.0026(17) -0.0057(18)
C2M 0.045(4) 0.064(5) 0.051(4) 0.000(4) -0.033(3) -0.013(4)
O3M 0.035(2) 0.034(2) 0.030(2) -0.0047(19) -0.0009(17) -0.0066(18)
C3M 0.039(4) 0.037(4) 0.037(3) -0.005(3) -0.005(3) -0.001(3)

loop_
_atom_type_symbol
_atom_type_description
_atom_type_scat_dispersion_real
_atom_type_scat_dispersion_imag
_atom_type_scat_source
C C 0.0033 0.0016 'International Tables Vol C Tables 4.2.6.8 and 6.1.1.4'
H H 0.0000 0.0000 'International Tables Vol C Tables 4.2.6.8 and 6.1.1.4'
N N 0.0061 0.0033 'International Tables Vol C Tables 4.2.6.8 and 6.1.1.4'
O O 0.0106 0.0060 'International Tables Vol C Tables 4.2.6.8 and 6.1.1.4'
Dy Dy -0.1892 4.4098 'International Tables Vol C Tables 4.2.6.8 and 6.1.1.4'

loop_
_geom_angle_atom_site_label_1
_geom_angle_atom_site_label_2
_geom_angle_atom_site_label_3
_geom_angle
O2G Dy1 O2I 82.33(12)
O2G Dy1 O2D 79.89(11)
O2I Dy1 O2D 140.22(11)
O2G Dy1 O2F 96.33(11)
O2I Dy1 O2F 78.47(11)
O2D Dy1 O2F 68.57(10)
O2G Dy1 N1H 72.08(12)
O2I Dy1 N1H 114.32(12)
O2D Dy1 N1H 93.48(12)
O2F Dy1 N1H 160.46(11)
O2G Dy1 N6H 113.19(12)
O2I Dy1 N6H 71.53(12)
O2D Dy1 N6H 148.23(12)
O2F Dy1 N6H 133.71(11)
N1H Dy1 N6H 65.81(12)
O2G Dy1 N1E 131.17(12)
O2I Dy1 N1E 144.06(12)
O2D Dy1 N1E 69.09(11)
O2F Dy1 N1E 105.65(12)
N1H Dy1 N1E 73.19(12)
N6H Dy1 N1E 81.51(12)
O2G Dy1 N6E 163.42(12)
O2I Dy1 N6E 86.09(12)
O2D Dy1 N6E 102.01(11)
O2F Dy1 N6E 69.64(11)
N1H Dy1 N6E 123.84(12)
N6H Dy1 N6E 73.84(12)
N1E Dy1 N6E 63.41(12)
O2G Dy1 Dy2 89.66(9)
O2I Dy1 Dy2 110.95(8)
O2D Dy1 Dy2 34.30(8)
O2F Dy1 Dy2 34.37(7)
N1H Dy1 Dy2 127.66(9)
N6H Dy1 Dy2 157.00(8)
N1E Dy1 Dy2 85.29(9)
N6E Dy1 Dy2 83.43(8)
O2C Dy2 O2A 93.69(12)
O2C Dy2 O2F 93.84(11)
O2A Dy2 O2F 163.62(11)
O2C Dy2 O2D 157.03(11)
O2A Dy2 O2D 99.53(11)
O2F Dy2 O2D 68.95(10)
O2C Dy2 O1M 83.02(12)
O2A Dy2 O1M 81.21(12)
O2F Dy2 O1M 85.30(11)
O2D Dy2 O1M 80.56(11)
O2C Dy2 N1B 123.59(12)
O2A Dy2 N1B 72.52(12)
O2F Dy2 N1B 114.66(11)
O2D Dy2 N1B 78.58(11)
O1M Dy2 N1B 142.94(12)
O2C Dy2 N6B 73.50(12)
O2A Dy2 N6B 116.78(12)
O2F Dy2 N6B 79.35(12)
O2D Dy2 N6B 115.88(12)
O1M Dy2 N6B 150.82(12)
N1B Dy2 N6B 66.20(13)
O2C Dy2 Dy1 127.72(8)
O2A Dy2 Dy1 133.30(8)
O2F Dy2 Dy1 34.80(8)
O2D Dy2 Dy1 34.25(7)
O1M Dy2 Dy1 83.41(8)
N1B Dy2 Dy1 95.80(9)
N6B Dy2 Dy1 97.26(9)
C2A C1A C9A 120.5(4)
C2A C1A C11A 120.7(4)
C9A C1A C11A 118.7(4)
O2A C2A C1A 122.7(4)
O2A C2A C3A 119.5(4)
C1A C2A C3A 117.7(4)
C2A O2A Dy2 136.9(3)
C4A C3A C2A 122.3(5)
C4A C3A H3A 118.8
C2A C3A H3A 118.8
C3A C4A C10A 121.0(5)
C3A C4A H4A 119.5
C10A C4A H4A 119.5
C6A C5A C10A 121.1(5)
C6A C5A H5A 119.4
C10A C5A H5A 119.4
C5A C6A C7A 118.8(5)
C5A C6A H6A 120.6
C7A C6A H6A 120.6
C8A C7A C6A 121.6(5)
C8A C7A H7A 119.2
C6A C7A H7A 119.2
C7A C8A C9A 121.2(5)
C7A C8A H8A 119.4
C9A C8A H8A 119.4
C8A C9A C10A 117.0(4)
C8A C9A C1A 124.3(4)
C10A C9A C1A 118.7(4)
C5A C10A C9A 120.1(5)
C5A C10A C4A 120.7(5)
C9A C10A C4A 119.2(5)
N1B C11A C1A 127.4(5)
N1B C11A H11A 116.3
C1A C11A H11A 116.3
C11A N1B C1B 119.1(4)
C11A N1B Dy2 127.2(3)
C1B N1B Dy2 113.5(3)
C2B C1B C6B 119.1(4)
C2B C1B N1B 124.1(4)
C6B C1B N1B 116.8(4)
C3B C2B C1B 121.1(4)
C3B C2B H2B 119.4
C1B C2B H2B 119.4
C2B C3B C4B 119.4(4)
C2B C3B H3B 120.3
C4B C3B H3B 120.3
C5B C4B C3B 120.6(4)
C5B C4B H4B 119.7
C3B C4B H4B 119.7
C4B C5B C6B 120.7(5)
C4B C5B H5B 119.6
C6B C5B H5B 119.6
C1B C6B C5B 119.0(4)
C1B C6B N6B 116.7(4)
C5B C6B N6B 124.2(4)
C11C N6B C6B 117.7(4)
C11C N6B Dy2 128.6(3)
C6B N6B Dy2 113.6(3)
N6B C11C C1C 128.2(5)
N6B C11C H11C 115.9
C1C C11C H11C 115.9
C2C C1C C9C 120.4(4)
C2C C1C C11C 120.3(4)
C9C C1C C11C 119.2(4)
O2C C2C C1C 123.7(4)
O2C C2C C3C 118.6(4)
C1C C2C C3C 117.7(4)
C2C O2C Dy2 140.1(3)
C4C C3C C2C 121.7(5)
C4C C3C H3C 119.1
C2C C3C H3C 119.1
C3C C4C C10C 122.4(5)
C3C C4C H4C 118.8
C10C C4C H4C 118.8
C6C C5C C10C 121.3(5)
C6C C5C H5C 119.3
C10C C5C H5C 119.3
C5C C6C C7C 119.8(5)
C5C C6C H6C 120.1
C7C C6C H6C 120.1
C8C C7C C6C 120.1(5)
C8C C7C H7C 119.9
C6C C7C H7C 119.9
C7C C8C C9C 121.6(5)
C7C C8C H8C 119.2
C9C C8C H8C 119.2
C8C C9C C10C 116.4(5)
C8C C9C C1C 123.8(5)
C10C C9C C1C 119.7(5)
C5C C10C C9C 120.6(5)
C5C C10C C4C 121.8(5)
C9C C10C C4C 117.7(5)
C2D C1D C11D 120.6(4)
C2D C1D C9D 119.1(4)
C11D C1D C9D 120.1(4)
O2D C2D C1D 122.2(4)
O2D C2D C3D 117.9(4)
C1D C2D C3D 119.9(4)
C2D O2D Dy1 122.2(3)
C2D O2D Dy2 126.0(3)
Dy1 O2D Dy2 111.45(13)
C4D C3D C2D 120.4(4)
C4D C3D H3D 119.8
C2D C3D H3D 119.8
C3D C4D C10D 121.7(4)
C3D C4D H4D 119.1
C10D C4D H4D 119.1
C6D C5D C10D 121.2(5)
C6D C5D H5D 119.4
C10D C5D H5D 119.4
C5D C6D C7D 119.0(5)
C5D C6D H6D 120.5
C7D C6D H6D 120.5
C8D C7D C6D 120.7(5)
C8D C7D H7D 119.6
C6D C7D H7D 119.6
C7D C8D C9D 121.3(5)
C7D C8D H8D 119.4
C9D C8D H8D 119.4
C10D C9D C8D 117.6(4)
C10D C9D C1D 119.7(4)
C8D C9D C1D 122.6(4)
C9D C10D C5D 120.1(5)
C9D C10D C4D 119.1(4)
C5D C10D C4D 120.7(4)
N1E C11D C1D 125.2(4)
N1E C11D H11D 117.4
C1D C11D H11D 117.4
C11D N1E C1E 118.3(4)
C11D N1E Dy1 125.4(3)
C1E N1E Dy1 116.3(3)
C2E C1E C6E 118.6(4)
C2E C1E N1E 125.6(4)
C6E C1E N1E 115.8(4)
C3E C2E C1E 121.1(4)
C3E C2E H2E 119.5
C1E C2E H2E 119.5
C2E C3E C4E 120.3(5)
C2E C3E H3E 119.8
C4E C3E H3E 119.8
C5E C4E C3E 119.5(5)
C5E C4E H4E 120.3
C3E C4E H4E 120.3
C4E C5E C6E 120.5(5)
C4E C5E H5E 119.7
C6E C5E H5E 119.7
C5E C6E C1E 119.9(4)
C5E C6E N6E 123.5(4)
C1E C6E N6E 116.5(4)
C11F N6E C6E 118.4(4)
C11F N6E Dy1 126.4(3)
C6E N6E Dy1 115.2(3)
N6E C11F C1F 124.8(4)
N6E C11F H11F 117.6
C1F C11F H11F 117.6
C2F C1F C11F 122.2(4)
C2F C1F C10F 119.8(4)
C11F C1F C10F 117.9(4)
O2F C2F C1F 122.6(4)
O2F C2F C3F 118.0(4)
C1F C2F C3F 119.4(4)
C2F O2F Dy2 126.3(3)
C2F O2F Dy1 121.3(3)
Dy2 O2F Dy1 110.83(12)
C4F C3F C2F 121.4(5)
C4F C3F H3F 119.3
C2F C3F H3F 119.3
C3F C4F C9F 120.9(5)
C3F C4F H4F 119.6
C9F C4F H4F 119.6
C6F C5F C9F 120.2(5)
C6F C5F H5F 119.9
C9F C5F H5F 119.9
C5F C6F C7F 119.6(5)
C5F C6F H6F 120.2
C7F C6F H6F 120.2
C8F C7F C6F 121.4(5)
C8F C7F H7F 119.3
C6F C7F H7F 119.3
C7F C8F C10F 121.0(5)
C7F C8F H8F 119.5
C10F C8F H8F 119.5
C10F C9F C5F 120.6(5)
C10F C9F C4F 119.1(4)
C5F C9F C4F 120.2(5)
C9F C10F C8F 117.2(4)
C9F C10F C1F 119.4(4)
C8F C10F C1F 123.3(5)
C2G C1G C11G 120.8(4)
C2G C1G C9G 120.7(4)
C11G C1G C9G 118.3(4)
O2G C2G C1G 124.7(4)
O2G C2G C3G 118.2(4)
C1G C2G C3G 117.0(4)
C2G O2G Dy1 131.9(3)
C4G C3G C2G 121.2(5)
C4G C3G H3G 119.4
C2G C3G H3G 119.4
C3G C4G C10G 122.2(5)
C3G C4G H4G 118.9
C10G C4G H4G 118.9
C6G C5G C10G 120.5(5)
C6G C5G H5G 119.7
C10G C5G H5G 119.7
C5G C6G C7G 120.0(5)
C5G C6G H6G 120.0
C7G C6G H6G 120.0
C8G C7G C6G 120.1(5)
C8G C7G H7G 120.0
C6G C7G H7G 120.0
C7G C8G C9G 121.9(5)
C7G C8G H8G 119.0
C9G C8G H8G 119.0
C10G C9G C8G 117.2(4)
C10G C9G C1G 119.6(5)
C8G C9G C1G 123.1(4)
C9G C10G C5G 120.3(5)
C9G C10G C4G 118.4(4)
C5G C10G C4G 121.4(5)
N1H C11G C1G 125.8(4)
N1H C11G H11G 117.1
C1G C11G H11G 117.1
C11G N1H C1H 118.6(4)
C11G N1H Dy1 126.1(3)
C1H N1H Dy1 114.9(3)
C2H C1H C6H 118.4(4)
C2H C1H N1H 124.4(4)
C6H C1H N1H 117.1(4)
C3H C2H C1H 121.2(5)
C3H C2H H2H 119.4
C1H C2H H2H 119.4
C4H C3H C2H 119.4(5)
C4H C3H H3H 120.3
C2H C3H H3H 120.3
C5H C4H C3H 121.0(5)
C5H C4H H4H 119.5
C3H C4H H4H 119.5
C4H C5H C6H 120.2(5)
C4H C5H H5H 119.9
C6H C5H H5H 119.9
C1H C6H C5H 119.8(4)
C1H C6H N6H 116.5(4)
C5H C6H N6H 123.7(4)
C11I N6H C6H 119.6(4)
C11I N6H Dy1 126.4(3)
C6H N6H Dy1 114.0(3)
N6H C11I C1I 127.8(4)
N6H C11I H11I 116.1
C1I C11I H11I 116.1
C2I C1I C11I 120.1(4)
C2I C1I C9I 118.8(4)
C11I C1I C9I 120.8(4)
O2I C2I C1I 123.6(4)
O2I C2I C3I 117.1(4)
C1I C2I C3I 119.2(4)
C2I O2I Dy1 132.0(3)
C4I C3I C2I 121.3(5)
C4I C3I H3I 119.4
C2I C3I H3I 119.4
C3I C4I C10I 121.6(5)
C3I C4I H4I 119.2
C10I C4I H4I 119.2
C6I C5I C10I 122.2(5)
C6I C5I H5I 118.9
C10I C5I H5I 118.9
C5I C6I C7I 118.4(5)
C5I C6I H6I 120.8
C7I C6I H6I 120.8
C8I C7I C6I 121.1(5)
C8I C7I H7I 119.4
C6I C7I H7I 119.4
C7I C8I C9I 121.6(5)
C7I C8I H8I 119.2
C9I C8I H8I 119.2
C10I C9I C8I 116.9(4)
C10I C9I C1I 119.9(4)
C8I C9I C1I 123.2(4)
C4I C10I C5I 121.4(5)
C4I C10I C9I 119.0(5)
C5I C10I C9I 119.7(5)
C1M O1M Dy2 123.7(3)
C1M O1M H1M 114.4
Dy2 O1M H1M 109.3
O1M C1M H1M1 109.5
O1M C1M H1M2 109.5
H1M1 C1M H1M2 109.5
O1M C1M H1M3 109.5
H1M1 C1M H1M3 109.5
H1M2 C1M H1M3 109.5
C2M O2M H2M 109.5
O2M C2M H2M1 109.5
O2M C2M H2M2 109.5
H2M1 C2M H2M2 109.5
O2M C2M H2M3 109.5
H2M1 C2M H2M3 109.5
H2M2 C2M H2M3 109.5
C3M O3M H3M 109.5
O3M C3M H3M1 109.5
O3M C3M H3M2 109.5
H3M1 C3M H3M2 109.5
O3M C3M H3M3 109.5
H3M1 C3M H3M3 109.5
H3M2 C3M H3M3 109.5

loop_
_geom_bond_atom_site_label_1
_geom_bond_atom_site_label_2
_geom_bond_distance
Dy1 O2G 2.236(3)
Dy1 O2I 2.254(3)
Dy1 O2D 2.342(3)
Dy1 O2F 2.364(3)
Dy1 N1H 2.454(4)
Dy1 N6H 2.492(4)
Dy1 N1E 2.523(4)
Dy1 N6E 2.540(4)
Dy1 Dy2 3.8720(16)
Dy2 O2C 2.191(3)
Dy2 O2A 2.206(3)
Dy2 O2F 2.339(3)
Dy2 O2D 2.344(3)
Dy2 O1M 2.400(3)
Dy2 N1B 2.455(4)
Dy2 N6B 2.456(4)
C1A C2A 1.405(6)
C1A C9A 1.436(6)
C1A C11A 1.446(6)
C2A O2A 1.296(5)
C2A C3A 1.437(6)
C3A C4A 1.329(7)
C3A H3A 0.9500
C4A C10A 1.428(7)
C4A H4A 0.9500
C5A C6A 1.363(7)
C5A C10A 1.416(7)
C5A H5A 0.9500
C6A C7A 1.397(7)
C6A H6A 0.9500
C7A C8A 1.371(6)
C7A H7A 0.9500
C8A C9A 1.412(6)
C8A H8A 0.9500
C9A C10A 1.423(6)
C11A N1B 1.295(6)
C11A H11A 0.9500
N1B C1B 1.422(5)
C1B C2B 1.391(6)
C1B C6B 1.398(6)
C2B C3B 1.380(6)
C2B H2B 0.9500
C3B C4B 1.386(7)
C3B H3B 0.9500
C4B C5B 1.363(6)
C4B H4B 0.9500
C5B C6B 1.404(6)
C5B H5B 0.9500
C6B N6B 1.431(6)
N6B C11C 1.297(6)
C11C C1C 1.441(7)
C11C H11C 0.9500
C1C C2C 1.421(6)
C1C C9C 1.433(6)
C2C O2C 1.301(5)
C2C C3C 1.424(7)
C3C C4C 1.340(7)
C3C H3C 0.9500
C4C C10C 1.435(7)
C4C H4C 0.9500
C5C C6C 1.341(7)
C5C C10C 1.401(7)
C5C H5C 0.9500
C6C C7C 1.398(8)
C6C H6C 0.9500
C7C C8C 1.377(7)
C7C H7C 0.9500
C8C C9C 1.411(7)
C8C H8C 0.9500
C9C C10C 1.414(7)
C1D C2D 1.400(6)
C1D C11D 1.450(6)
C1D C9D 1.452(6)
C2D O2D 1.330(5)
C2D C3D 1.433(6)
C3D C4D 1.359(6)
C3D H3D 0.9500
C4D C10D 1.422(7)
C4D H4D 0.9500
C5D C6D 1.357(7)
C5D C10D 1.415(6)
C5D H5D 0.9500
C6D C7D 1.417(7)
C6D H6D 0.9500
C7D C8D 1.367(7)
C7D H7D 0.9500
C8D C9D 1.414(6)
C8D H8D 0.9500
C9D C10D 1.407(6)
C11D N1E 1.293(6)
C11D H11D 0.9500
N1E C1E 1.426(5)
C1E C2E 1.386(6)
C1E C6E 1.400(6)
C2E C3E 1.376(6)
C2E H2E 0.9500
C3E C4E 1.383(7)
C3E H3E 0.9500
C4E C5E 1.381(7)
C4E H4E 0.9500
C5E C6E 1.389(6)
C5E H5E 0.9500
C6E N6E 1.435(6)
N6E C11F 1.291(6)
C11F C1F 1.441(6)
C11F H11F 0.9500
C1F C2F 1.383(6)
C1F C10F 1.446(6)
C2F O2F 1.343(5)
C2F C3F 1.423(6)
C3F C4F 1.358(6)
C3F H3F 0.9500
C4F C9F 1.419(6)
C4F H4F 0.9500
C5F C6F 1.379(7)
C5F C9F 1.420(6)
C5F H5F 0.9500
C6F C7F 1.388(7)
C6F H6F 0.9500
C7F C8F 1.374(7)
C7F H7F 0.9500
C8F C10F 1.424(6)
C8F H8F 0.9500
C9F C10F 1.408(7)
C1G C2G 1.404(7)
C1G C11G 1.426(6)
C1G C9G 1.452(6)
C2G O2G 1.286(5)
C2G C3G 1.459(6)
C3G C4G 1.352(6)
C3G H3G 0.9500
C4G C10G 1.428(7)
C4G H4G 0.9500
C5G C6G 1.364(7)
C5G C10G 1.411(7)
C5G H5G 0.9500
C6G C7G 1.395(7)
C6G H6G 0.9500
C7G C8G 1.368(6)
C7G H7G 0.9500
C8G C9G 1.410(7)
C8G H8G 0.9500
C9G C10G 1.405(6)
C11G N1H 1.317(5)
C11G H11G 0.9500
N1H C1H 1.424(5)
C1H C2H 1.386(6)
C1H C6H 1.398(6)
C2H C3H 1.385(7)
C2H H2H 0.9500
C3H C4H 1.373(6)
C3H H3H 0.9500
C4H C5H 1.359(6)
C4H H4H 0.9500
C5H C6H 1.401(6)
C5H H5H 0.9500
C6H N6H 1.432(5)
N6H C11I 1.297(5)
C11I C1I 1.423(6)
C11I H11I 0.9500
C1I C2I 1.407(6)
C1I C9I 1.440(6)
C2I O2I 1.312(5)
C2I C3I 1.434(7)
C3I C4I 1.341(7)
C3I H3I 0.9500
C4I C10I 1.409(7)
C4I H4I 0.9500
C5I C6I 1.367(7)
C5I C10I 1.412(6)
C5I H5I 0.9500
C6I C7I 1.402(7)
C6I H6I 0.9500
C7I C8I 1.372(6)
C7I H7I 0.9500
C8I C9I 1.425(6)
C8I H8I 0.9500
C9I C10I 1.419(7)
O1M C1M 1.430(6)
O1M H1M 0.8399
C1M H1M1 0.9800
C1M H1M2 0.9800
C1M H1M3 0.9800
O2M C2M 1.443(7)
O2M H2M 0.8400
C2M H2M1 0.9800
C2M H2M2 0.9800
C2M H2M3 0.9800
O3M C3M 1.429(6)
O3M H3M 0.8400
C3M H3M1 0.9800
C3M H3M2 0.9800
C3M H3M3 0.9800

loop_
_geom_torsion_atom_site_label_1
_geom_torsion_atom_site_label_2
_geom_torsion_atom_site_label_3
_geom_torsion_atom_site_label_4
_geom_torsion
C9A C1A C2A O2A -172.3(4)
C11A C1A C2A O2A 10.0(7)
C9A C1A C2A C3A 8.4(7)
C11A C1A C2A C3A -169.3(4)
O2A C2A C3A C4A 174.0(5)
C1A C2A C3A C4A -6.6(7)
C2A C3A C4A C10A 0.7(8)
C10A C5A C6A C7A -2.8(8)
C5A C6A C7A C8A 2.3(8)
C6A C7A C8A C9A -0.2(7)
C7A C8A C9A C10A -1.2(7)
C7A C8A C9A C1A -178.6(5)
C2A C1A C9A C8A 172.9(4)
C11A C1A C9A C8A -9.3(7)
C2A C1A C9A C10A -4.5(7)
C11A C1A C9A C10A 173.3(4)
C6A C5A C10A C9A 1.3(7)
C6A C5A C10A C4A -178.9(5)
C8A C9A C10A C5A 0.7(7)
C1A C9A C10A C5A 178.3(4)
C8A C9A C10A C4A -179.1(4)
C1A C9A C10A C4A -1.5(7)
C3A C4A C10A C5A -176.3(5)
C3A C4A C10A C9A 3.5(7)
C2A C1A C11A N1B -19.4(7)
C9A C1A C11A N1B 162.8(5)
C1A C11A N1B C1B 179.7(4)
C11A N1B C1B C2B 27.4(6)
C11A N1B C1B C6B -155.5(4)
C6B C1B C2B C3B 2.1(7)
N1B C1B C2B C3B 179.1(4)
C1B C2B C3B C4B -1.8(7)
C2B C3B C4B C5B 0.6(7)
C3B C4B C5B C6B 0.2(7)
C2B C1B C6B C5B -1.3(7)
N1B C1B C6B C5B -178.5(4)
C2B C1B C6B N6B 175.3(4)
N1B C1B C6B N6B -1.9(6)
C4B C5B C6B C1B 0.2(7)
C4B C5B C6B N6B -176.2(4)
C1B C6B N6B C11C 156.0(4)
C5B C6B N6B C11C -27.6(7)
C6B N6B C11C C1C 177.1(4)
Dy2 N6B C11C C1C -0.5(7)
N6B C11C C1C C2C 16.4(8)
N6B C11C C1C C9C -166.5(5)
C9C C1C C2C O2C 174.6(4)
C11C C1C C2C O2C -8.3(7)
C9C C1C C2C C3C -6.7(7)
C11C C1C C2C C3C 170.4(4)
O2C C2C C3C C4C -179.8(5)
C1C C2C C3C C4C 1.4(8)
C2C C3C C4C C10C 3.1(9)
C10C C5C C6C C7C 1.4(9)
C5C C6C C7C C8C -2.3(9)
C6C C7C C8C C9C -0.8(9)
C7C C8C C9C C10C 4.4(8)
C7C C8C C9C C1C -178.2(5)
C2C C1C C9C C8C -169.7(5)
C11C C1C C9C C8C 13.1(7)
C2C C1C C9C C10C 7.5(7)
C11C C1C C9C C10C -169.6(5)
C6C C5C C10C C9C 2.5(9)
C6C C5C C10C C4C -177.2(5)
C8C C9C C10C C5C -5.2(8)
C1C C9C C10C C5C 177.3(5)
C8C C9C C10C C4C 174.4(5)
C1C C9C C10C C4C -3.0(8)
C3C C4C C10C C5C 177.4(6)
C3C C4C C10C C9C -2.2(8)
C11D C1D C2D O2D 4.9(7)
C9D C1D C2D O2D 179.5(4)
C11D C1D C2D C3D -172.8(4)
C9D C1D C2D C3D 1.8(7)
O2D C2D C3D C4D -177.7(4)
C1D C2D C3D C4D 0.1(7)
C2D C3D C4D C10D -1.0(7)
C10D C5D C6D C7D -0.7(7)
C5D C6D C7D C8D 0.5(7)
C6D C7D C8D C9D 1.0(8)
C7D C8D C9D C10D -2.2(7)
C7D C8D C9D C1D 180.0(5)
C2D C1D C9D C10D -2.9(7)
C11D C1D C9D C10D 171.8(4)
C2D C1D C9D C8D 175.0(5)
C11D C1D C9D C8D -10.4(7)
C8D C9D C10D C5D 2.0(7)
C1D C9D C10D C5D 179.9(4)
C8D C9D C10D C4D -176.0(4)
C1D C9D C10D C4D 2.0(7)
C6D C5D C10D C9D -0.6(7)
C6D C5D C10D C4D 177.3(5)
C3D C4D C10D C9D 0.0(7)
C3D C4D C10D C5D -178.0(5)
C2D C1D C11D N1E -29.5(7)
C9D C1D C11D N1E 155.9(5)
C1D C11D N1E C1E 177.5(4)
C11D N1E C1E C2E 27.4(6)
C11D N1E C1E C6E -153.9(4)
C6E C1E C2E C3E 1.0(7)
N1E C1E C2E C3E 179.6(4)
C1E C2E C3E C4E -1.3(7)
C2E C3E C4E C5E -0.4(8)
C3E C4E C5E C6E 2.3(7)
C4E C5E C6E C1E -2.7(7)
C4E C5E C6E N6E -179.6(4)
C2E C1E C6E C5E 1.0(7)
N1E C1E C6E C5E -177.8(4)
C2E C1E C6E N6E 178.1(4)
N1E C1E C6E N6E -0.6(6)
C5E C6E N6E C11F -28.3(7)
C1E C6E N6E C11F 154.6(4)
C6E N6E C11F C1F 179.4(4)
Dy1 N6E C11F C1F 1.0(7)
N6E C11F C1F C2F 28.5(7)
N6E C11F C1F C10F -154.2(5)
C11F C1F C2F O2F 0.1(7)
C10F C1F C2F O2F -177.1(4)
C11F C1F C2F C3F 178.9(4)
C10F C1F C2F C3F 1.6(7)
O2F C2F C3F C4F 177.8(4)
C1F C2F C3F C4F -1.0(7)
C2F C3F C4F C9F -0.5(7)
C9F C5F C6F C7F 0.3(8)
C5F C6F C7F C8F 0.2(8)
C6F C7F C8F C10F -0.9(9)
C6F C5F C9F C10F 0.0(7)
C6F C5F C9F C4F -177.1(5)
C3F C4F C9F C10F 1.4(7)
C3F C4F C9F C5F 178.4(5)
C5F C9F C10F C8F -0.7(7)
C4F C9F C10F C8F 176.4(4)
C5F C9F C10F C1F -177.8(4)
C4F C9F C10F C1F -0.7(7)
C7F C8F C10F C9F 1.2(8)
C7F C8F C10F C1F 178.1(5)
C2F C1F C10F C9F -0.8(7)
C11F C1F C10F C9F -178.2(4)
C2F C1F C10F C8F -177.7(5)
C11F C1F C10F C8F 4.9(7)
C11G C1G C2G O2G -11.8(7)
C9G C1G C2G O2G 172.7(4)
C11G C1G C2G C3G 164.1(4)
C9G C1G C2G C3G -11.4(7)
O2G C2G C3G C4G -176.8(5)
C1G C2G C3G C4G 7.0(7)
C2G C3G C4G C10G 1.3(8)
C10G C5G C6G C7G -0.6(8)
C5G C6G C7G C8G 0.0(8)
C6G C7G C8G C9G -0.7(7)
C7G C8G C9G C10G 2.0(7)
C7G C8G C9G C1G 177.8(4)
C2G C1G C9G C10G 7.7(7)
C11G C1G C9G C10G -168.0(4)
C2G C1G C9G C8G -168.1(5)
C11G C1G C9G C8G 16.3(7)
C8G C9G C10G C5G -2.6(7)
C1G C9G C10G C5G -178.6(4)
C8G C9G C10G C4G 176.9(4)
C1G C9G C10G C4G 0.9(7)
C6G C5G C10G C9G 2.0(8)
C6G C5G C10G C4G -177.5(5)
C3G C4G C10G C9G -5.3(8)
C3G C4G C10G C5G 174.1(5)
C2G C1G C11G N1H 19.9(7)
C9G C1G C11G N1H -164.5(4)
C1G C11G N1H C1H -175.7(4)
C11G N1H C1H C2H -22.3(7)
C11G N1H C1H C6H 159.7(4)
C6H C1H C2H C3H -2.4(7)
N1H C1H C2H C3H 179.6(4)
C1H C2H C3H C4H 0.9(8)
C2H C3H C4H C5H 1.2(8)
C3H C4H C5H C6H -1.7(8)
C2H C1H C6H C5H 1.9(7)
N1H C1H C6H C5H -180.0(4)
C2H C1H C6H N6H -176.9(4)
N1H C1H C6H N6H 1.2(6)
C4H C5H C6H C1H 0.1(7)
C4H C5H C6H N6H 178.9(4)
C1H C6H N6H C11I -157.8(4)
C5H C6H N6H C11I 23.4(6)
C6H N6H C11I C1I -179.6(4)
Dy1 N6H C11I C1I -2.6(7)
N6H C11I C1I C2I -24.7(8)
N6H C11I C1I C9I 161.9(5)
C11I C1I C2I O2I 8.8(7)
C9I C1I C2I O2I -177.6(4)
C11I C1I C2I C3I -168.8(4)
C9I C1I C2I C3I 4.9(7)
O2I C2I C3I C4I 177.2(4)
C1I C2I C3I C4I -5.1(7)
C2I C3I C4I C10I 2.1(8)
C10I C5I C6I C7I -2.7(8)
C5I C6I C7I C8I -0.4(8)
C6I C7I C8I C9I 3.7(8)
C7I C8I C9I C10I -3.9(7)
C7I C8I C9I C1I 176.4(5)
C2I C1I C9I C10I -1.8(7)
C11I C1I C9I C10I 171.7(4)
C2I C1I C9I C8I 177.8(4)
C11I C1I C9I C8I -8.6(7)
C3I C4I C10I C5I 179.2(5)
C3I C4I C10I C9I 1.0(8)
C6I C5I C10I C4I -175.9(5)
C6I C5I C10I C9I 2.3(8)
C8I C9I C10I C4I 179.2(4)
C1I C9I C10I C4I -1.1(7)
C8I C9I C10I C5I 0.9(7)
C1I C9I C10I C5I -179.4(4)
